data_7237228
loop_
_publ_author_name
'Xue, Ying-Ying'
'Li, Shu-Ni'
'Jiang, Yu-Cheng'
'Hu, Man-Cheng'
'Zhai, Quan-Guo'

_publ_section_title
;
 Quest for 9-connected robust metal--organic framework platforms based on
 [M3(O/OH)(COO)6(pyridine)3] clusters as excellent gas separation and
 asymmetric supercapacitor materials
;
_journal_issue 9
_journal_name_full 'Journal of Materials Chemistry A'
_journal_page_first 4640
_journal_paper_doi 10.1039/C8TA09080G
_journal_volume 7
_journal_year 2019
_chemical_formula_sum 'C102 H60 Co6 N18 O25'
_chemical_formula_weight 2291.26
_space_group_IT_number 176
_space_group_name_Hall '-P 6c'
_space_group_name_H-M_alt 'P 63/m'
_symmetry_cell_setting hexagonal
_symmetry_space_group_name_H-M 'P 63/m'
_atom_sites_solution_hydrogens geom
_atom_sites_solution_primary direct
_atom_sites_solution_secondary difmap
_audit_creation_method SHELXL-97
_audit_update_record
;
2018-09-05 deposited with the CCDC.
2019-01-23 downloaded from the CCDC.
;
_cell_angle_alpha 90.00
_cell_angle_beta 90.00
_cell_angle_gamma 120.00
_cell_formula_units_Z 2
_cell_length_a 19.4081(15)
_cell_length_b 19.4081(15)
_cell_length_c 24.197(2)
_cell_measurement_reflns_used 989
_cell_measurement_temperature 293(2)
_cell_measurement_theta_max 60.7560
_cell_measurement_theta_min 5.2410
_cell_volume 7893.3(11)
_computing_cell_refinement 'Bruker FRAMBO'
_computing_data_collection 'Bruker FRAMBO'
_computing_data_reduction 'Bruker SAINT'
_computing_molecular_graphics 'Bruker SHELXTL'
_computing_publication_material 'Bruker SHELXTL'
_computing_structure_refinement 'SHELXL-97 (Sheldrick, 1997)'
_computing_structure_solution 'SHELXS-97 (Sheldrick, 1990)'
_diffrn_ambient_temperature 293(2)
_diffrn_measured_fraction_theta_full 1.000
_diffrn_measured_fraction_theta_max 1.000
_diffrn_measurement_device_type 'CCD area detector'
_diffrn_measurement_method 'phi and omega scans'
_diffrn_radiation_monochromator graphite
_diffrn_radiation_source 'fine-focus sealed tube'
_diffrn_radiation_type CuK\a
_diffrn_radiation_wavelength 1.54178
_diffrn_reflns_av_R_equivalents 0.1297
_diffrn_reflns_av_sigmaI/netI 0.1321
_diffrn_reflns_limit_h_max 23
_diffrn_reflns_limit_h_min -9
_diffrn_reflns_limit_k_max 14
_diffrn_reflns_limit_k_min -18
_diffrn_reflns_limit_l_max 28
_diffrn_reflns_limit_l_min -23
_diffrn_reflns_number 18209
_diffrn_reflns_theta_full 66.04
_diffrn_reflns_theta_max 66.04
_diffrn_reflns_theta_min 2.63
_exptl_absorpt_coefficient_mu 5.278
_exptl_absorpt_correction_T_max 0.7783
_exptl_absorpt_correction_T_min 0.6204
_exptl_absorpt_correction_type multi-scan
_exptl_absorpt_process_details sadabs
_exptl_crystal_colour red
_exptl_crystal_density_diffrn 0.964
_exptl_crystal_density_method 'not measured'
_exptl_crystal_description hexagonal
_exptl_crystal_F_000 2320
_exptl_crystal_size_max 0.10
_exptl_crystal_size_mid 0.07
_exptl_crystal_size_min 0.05
_platon_squeeze_details
;
;
_refine_diff_density_max 0.403
_refine_diff_density_min -2.327
_refine_diff_density_rms 0.066
_refine_ls_extinction_method none
_refine_ls_goodness_of_fit_ref 0.968
_refine_ls_hydrogen_treatment mixed
_refine_ls_matrix_type full
_refine_ls_number_parameters 237
_refine_ls_number_reflns 4711
_refine_ls_number_restraints 0
_refine_ls_restrained_S_all 0.968
_refine_ls_R_factor_all 0.1003
_refine_ls_R_factor_gt 0.0594
_refine_ls_shift/su_max 0.000
_refine_ls_shift/su_mean 0.000
_refine_ls_structure_factor_coef Fsqd
_refine_ls_weighting_details 'calc w=1/[\s^2^(Fo^2^)+(0.0004P)^2^+0.0000P] where P=(Fo^2^+2Fc^2^)/3'
_refine_ls_weighting_scheme calc
_refine_ls_wR_factor_gt 0.0836
_refine_ls_wR_factor_ref 0.0901
_reflns_number_gt 2535
_reflns_number_total 4711
_reflns_threshold_expression >2sigma(I)
_cod_data_source_file c8ta09080g2.cif
_cod_data_source_block SNNU-51
_cod_depositor_comments
;
The following automatic conversions were performed:

data item '_symmetry_cell_setting' value 'Hexagonal' was changed to
'hexagonal' in accordance with the
/home/saulius/struct/COD-crude-data/automatic-downloads/DataCite-retrospective/RSC/depositions/lib/dictionaries/cif_core.dic
dictionary named 'cif_core.dic' version 2.4.2 last updated on
2011-04-26.

Automatic conversion script
Id: cif_fix_values 6909 2019-04-08 15:41:33Z antanas 
;
_cod_original_cell_volume 7893.4(11)
_cod_original_sg_symbol_H-M P6(3)/m
_cod_database_code 7237228

loop_
_symmetry_equiv_pos_as_xyz
'x, y, z'
'-y, x-y, z'
'-x+y, -x, z'
'-x, -y, z+1/2'
'y, -x+y, z+1/2'
'x-y, x, z+1/2'
'-x, -y, -z'
'y, -x+y, -z'
'x-y, x, -z'
'x, y, -z-1/2'
'-y, x-y, -z-1/2'
'-x+y, -x, -z-1/2'

loop_
_atom_site_label
_atom_site_type_symbol
_atom_site_fract_x
_atom_site_fract_y
_atom_site_fract_z
_atom_site_U_iso_or_equiv
_atom_site_adp_type
_atom_site_occupancy
_atom_site_symmetry_multiplicity
_atom_site_calc_flag
_atom_site_refinement_flags
Co1 Co 0.34302(6) 0.56686(6) 0.2500 0.0231(2) Uani 1 2 d S
Co2 Co 0.5000 0.5000 0.5000 0.0331(3) Uani 1 2 d S
N1 N 0.5107(2) 0.6039(2) 0.46464(13) 0.0347(10) Uani 1 1 d .
N2 N 0.3578(3) 0.4649(3) 0.2500 0.0307(13) Uani 1 2 d S
N3 N 0.4105(2) 0.4845(3) 0.56293(15) 0.0433(12) Uani 1 1 d .
N4 N 0.4478(4) 0.1530(3) 0.2500 0.0453(17) Uani 1 2 d S
O1 O 0.58756(18) 0.5861(2) 0.54943(11) 0.0361(8) Uani 1 1 d .
O2 O 0.6416(2) 0.7155(2) 0.57201(13) 0.0677(13) Uani 1 1 d .
O3 O 0.4272(2) 0.61418(19) 0.31375(12) 0.0449(9) Uani 1 1 d .
O4 O 0.2605(2) 0.51245(19) 0.31453(12) 0.0457(9) Uani 1 1 d .
O5 O 0.3333 0.6667 0.2500 0.044(2) Uani 1 6 d S
C1 C 0.6028(3) 0.6579(3) 0.54166(17) 0.0434(14) Uani 1 1 d .
C2 C 0.4688(3) 0.6809(3) 0.33417(17) 0.0336(12) Uani 1 1 d .
C3 C 0.5675(3) 0.6709(3) 0.48898(16) 0.0400(13) Uani 1 1 d .
C4 C 0.5925(3) 0.7456(3) 0.46653(18) 0.0475(15) Uani 1 1 d .
H4 H 0.6301 0.7914 0.4846 0.057 Uiso 1 1 calc R
C5 C 0.5600(3) 0.7500(3) 0.41645(17) 0.0445(14) Uani 1 1 d .
H5 H 0.5761 0.7993 0.4004 0.053 Uiso 1 1 calc R
C6 C 0.5037(3) 0.6810(3) 0.39046(17) 0.0356(13) Uani 1 1 d .
C7 C 0.4790(3) 0.6089(3) 0.41655(17) 0.0390(13) Uani 1 1 d .
H7 H 0.4394 0.5625 0.4003 0.047 Uiso 1 1 calc R
C8 C 0.3646(3) 0.4314(3) 0.29671(16) 0.0422(14) Uani 1 1 d .
H8 H 0.3592 0.4521 0.3300 0.051 Uiso 1 1 calc R
C9 C 0.3788(3) 0.3690(3) 0.29901(17) 0.0412(14) Uani 1 1 d .
H9 H 0.3831 0.3490 0.3329 0.049 Uiso 1 1 calc R
C10 C 0.3867(4) 0.3362(4) 0.2500 0.0331(17) Uani 1 2 d S
C11 C 0.4384(3) 0.5075(4) 0.61417(18) 0.066(2) Uani 1 1 d .
H11 H 0.4931 0.5348 0.6198 0.079 Uiso 1 1 calc R
C12 C 0.3888(3) 0.4922(4) 0.65915(19) 0.063(2) Uani 1 1 d .
H12 H 0.4106 0.5085 0.6942 0.075 Uiso 1 1 calc R
C13 C 0.3062(3) 0.4524(3) 0.65251(17) 0.0455(15) Uani 1 1 d .
C14 C 0.2781(3) 0.4300(4) 0.59946(17) 0.062(2) Uani 1 1 d .
H14 H 0.2237 0.4039 0.5925 0.074 Uiso 1 1 calc R
C15 C 0.3316(3) 0.4466(4) 0.55650(19) 0.0596(19) Uani 1 1 d .
H15 H 0.3112 0.4303 0.5211 0.071 Uiso 1 1 calc R
C16 C 0.4056(5) 0.2712(4) 0.2500 0.0383(19) Uani 1 2 d S
C17 C 0.4153(3) 0.2405(3) 0.29943(18) 0.0453(15) Uani 1 1 d .
H17 H 0.4071 0.2582 0.3332 0.054 Uiso 1 1 calc R
C18 C 0.4378(3) 0.1823(3) 0.29716(17) 0.0423(15) Uani 1 1 d .

loop_
_atom_site_aniso_label
_atom_site_aniso_U_11
_atom_site_aniso_U_22
_atom_site_aniso_U_33
_atom_site_aniso_U_23
_atom_site_aniso_U_13
_atom_site_aniso_U_12
Co1 0.0291(6) 0.0264(6) 0.0162(4) 0.000 0.000 0.0157(5)
Co2 0.0324(7) 0.0480(7) 0.0208(5) 0.0086(5) 0.0029(5) 0.0216(6)
N1 0.045(3) 0.036(3) 0.025(2) 0.0007(18) -0.0071(19) 0.021(2)
N2 0.039(4) 0.034(3) 0.021(3) 0.000 0.000 0.020(3)
N3 0.031(3) 0.073(4) 0.031(2) 0.004(2) 0.0013(19) 0.029(3)
N4 0.080(5) 0.051(4) 0.027(3) 0.000 0.000 0.050(4)
O1 0.032(2) 0.050(2) 0.0239(16) 0.0076(16) -0.0017(14) 0.0189(19)
O2 0.093(4) 0.068(3) 0.043(2) -0.018(2) -0.044(2) 0.041(3)
O3 0.058(3) 0.038(2) 0.0375(19) -0.0071(17) -0.0240(18) 0.022(2)
O4 0.053(2) 0.052(2) 0.0420(19) 0.0185(18) 0.0260(18) 0.034(2)
O5 0.028(3) 0.028(3) 0.075(6) 0.000 0.000 0.0140(15)
C1 0.046(4) 0.067(4) 0.019(2) 0.003(3) -0.002(2) 0.029(3)
C2 0.035(3) 0.045(3) 0.023(2) -0.003(2) -0.007(2) 0.022(3)
C3 0.057(4) 0.053(4) 0.020(2) -0.005(2) -0.010(2) 0.034(3)
C4 0.062(4) 0.039(3) 0.033(3) -0.005(2) -0.016(3) 0.019(3)
C5 0.061(4) 0.035(3) 0.033(3) 0.002(2) -0.016(3) 0.020(3)
C6 0.045(3) 0.041(3) 0.022(2) -0.005(2) -0.011(2) 0.023(3)
C7 0.042(3) 0.041(3) 0.029(3) -0.001(2) -0.013(2) 0.017(3)
C8 0.072(4) 0.050(4) 0.018(2) -0.005(2) -0.001(2) 0.041(3)
C9 0.075(4) 0.049(4) 0.023(2) 0.000(2) -0.004(2) 0.048(3)
C10 0.049(5) 0.034(4) 0.030(3) 0.000 0.000 0.031(4)
C11 0.038(4) 0.120(6) 0.028(3) -0.005(3) 0.003(3) 0.031(4)
C12 0.025(3) 0.123(6) 0.025(3) -0.009(3) -0.001(2) 0.027(4)
C13 0.034(3) 0.088(5) 0.021(2) 0.003(3) 0.003(2) 0.035(3)
C14 0.028(3) 0.126(6) 0.024(3) -0.005(3) -0.001(2) 0.033(4)
C15 0.039(4) 0.118(6) 0.024(3) -0.003(3) -0.006(2) 0.040(4)
C16 0.063(5) 0.034(4) 0.027(3) 0.000 0.000 0.031(4)
C17 0.082(5) 0.055(4) 0.027(2) 0.003(2) 0.002(3) 0.056(4)
C18 0.082(5) 0.043(3) 0.025(2) -0.001(2) -0.004(3) 0.048(3)

loop_
_atom_type_symbol
_atom_type_description
_atom_type_scat_dispersion_real
_atom_type_scat_dispersion_imag
_atom_type_scat_source
C C 0.0181 0.0091 'International Tables Vol C Tables 4.2.6.8 and 6.1.1.4'
H H 0.0000 0.0000 'International Tables Vol C Tables 4.2.6.8 and 6.1.1.4'
N N 0.0311 0.0180 'International Tables Vol C Tables 4.2.6.8 and 6.1.1.4'
O O 0.0492 0.0322 'International Tables Vol C Tables 4.2.6.8 and 6.1.1.4'
Co Co -2.3653 3.6143 'International Tables Vol C Tables 4.2.6.8 and 6.1.1.4'

loop_
_geom_angle_atom_site_label_1
_geom_angle_atom_site_label_2
_geom_angle_atom_site_label_3
_geom_angle
_geom_angle_site_symmetry_1
_geom_angle_site_symmetry_3
O5 Co1 O3 90.31(9) . .
O5 Co1 O3 90.31(9) . 10_556
O3 Co1 O3 94.83(19) . 10_556
O5 Co1 O4 93.91(10) . 10_556
O3 Co1 O4 175.73(13) . 10_556
O3 Co1 O4 84.52(13) 10_556 10_556
O5 Co1 O4 93.91(10) . .
O3 Co1 O4 84.52(13) . .
O3 Co1 O4 175.73(13) 10_556 .
O4 Co1 O4 95.82(19) 10_556 .
O5 Co1 N2 177.89(16) . .
O3 Co1 N2 88.26(14) . .
O3 Co1 N2 88.26(14) 10_556 .
O4 Co1 N2 87.51(14) 10_556 .
O4 Co1 N2 87.51(14) . .
O1 Co2 O1 180.000(1) 7_666 .
O1 Co2 N1 79.25(13) 7_666 7_666
O1 Co2 N1 100.75(13) . 7_666
O1 Co2 N1 100.75(13) 7_666 .
O1 Co2 N1 79.25(13) . .
N1 Co2 N1 180.00(18) 7_666 .
O1 Co2 N3 90.92(14) 7_666 .
O1 Co2 N3 89.08(13) . .
N1 Co2 N3 84.02(15) 7_666 .
N1 Co2 N3 95.98(15) . .
O1 Co2 N3 89.08(13) 7_666 7_666
O1 Co2 N3 90.92(14) . 7_666
N1 Co2 N3 95.98(15) 7_666 7_666
N1 Co2 N3 84.02(15) . 7_666
N3 Co2 N3 180.000(1) . 7_666
C7 N1 C3 119.6(4) . .
C7 N1 Co2 126.3(3) . .
C3 N1 Co2 112.8(3) . .
C8 N2 C8 114.7(6) 10_556 .
C8 N2 Co1 122.6(3) 10_556 .
C8 N2 Co1 122.6(3) . .
C15 N3 C11 117.0(4) . .
C15 N3 Co2 126.9(3) . .
C11 N3 Co2 115.6(3) . .
C18 N4 C18 118.0(6) . 10_556
C1 O1 Co2 116.2(3) . .
C2 O3 Co1 135.4(3) . .
C2 O4 Co1 128.8(3) 3_565 .
Co1 O5 Co1 120.000(1) 3_565 2_665
Co1 O5 Co1 120.000(1) 3_565 .
Co1 O5 Co1 120.0 2_665 .
O2 C1 O1 127.0(5) . .
O2 C1 C3 118.1(5) . .
O1 C1 C3 114.9(5) . .
O3 C2 O4 129.3(4) . 2_665
O3 C2 C6 114.7(4) . .
O4 C2 C6 116.0(4) 2_665 .
N1 C3 C4 121.7(4) . .
N1 C3 C1 115.1(5) . .
C4 C3 C1 123.2(5) . .
C5 C4 C3 118.3(5) . .
C5 C4 H4 120.9 . .
C3 C4 H4 120.9 . .
C6 C5 C4 120.0(5) . .
C6 C5 H5 120.0 . .
C4 C5 H5 120.0 . .
C7 C6 C5 118.5(4) . .
C7 C6 C2 118.6(4) . .
C5 C6 C2 123.0(4) . .
N1 C7 C6 121.9(5) . .
N1 C7 H7 119.0 . .
C6 C7 H7 119.0 . .
N2 C8 C9 124.9(4) . .
N2 C8 H8 117.5 . .
C9 C8 H8 117.5 . .
C8 C9 C10 119.2(4) . .
C8 C9 H9 120.4 . .
C10 C9 H9 120.4 . .
C9 C10 C9 116.9(6) . 10_556
C9 C10 C16 121.5(3) . .
C9 C10 C16 121.5(3) 10_556 .
N3 C11 C12 122.4(5) . .
N3 C11 H11 118.8 . .
C12 C11 H11 118.8 . .
C11 C12 C13 120.7(5) . .
C11 C12 H12 119.6 . .
C13 C12 H12 119.6 . .
C14 C13 C12 116.4(4) . .
C14 C13 C18 125.3(5) . 9_556
C12 C13 C18 118.2(4) . 9_556
C13 C14 C15 119.5(5) . .
C13 C14 H14 120.2 . .
C15 C14 H14 120.2 . .
N3 C15 C14 124.0(5) . .
N3 C15 H15 118.0 . .
C14 C15 H15 118.0 . .
C17 C16 C17 118.7(6) 10_556 .
C17 C16 C10 120.7(3) 10_556 .
C17 C16 C10 120.7(3) . .
C16 C17 C18 118.4(5) . .
C16 C17 H17 120.8 . .
C18 C17 H17 120.8 . .
N4 C18 C17 123.3(4) . .
N4 C18 C13 113.3(4) . 8_556
C17 C18 C13 123.5(4) . 8_556

loop_
_geom_bond_atom_site_label_1
_geom_bond_atom_site_label_2
_geom_bond_distance
_geom_bond_site_symmetry_2
Co1 O5 2.0376(10) .
Co1 O3 2.095(3) .
Co1 O3 2.095(3) 10_556
Co1 O4 2.104(3) 10_556
Co1 O4 2.104(3) .
Co1 N2 2.138(5) .
Co2 O1 2.066(3) 7_666
Co2 O1 2.066(3) .
Co2 N1 2.104(4) 7_666
Co2 N1 2.104(4) .
Co2 N3 2.215(4) .
Co2 N3 2.215(4) 7_666
N1 C7 1.341(5) .
N1 C3 1.348(6) .
N2 C8 1.342(5) 10_556
N2 C8 1.342(5) .
N3 C15 1.336(6) .
N3 C11 1.337(5) .
N4 C18 1.331(5) .
N4 C18 1.331(5) 10_556
O1 C1 1.287(6) .
O2 C1 1.230(6) .
O3 C2 1.236(5) .
O4 C2 1.258(5) 3_565
O5 Co1 2.0376(10) 3_565
O5 Co1 2.0376(10) 2_665
C1 C3 1.526(6) .
C2 O4 1.258(5) 2_665
C2 C6 1.520(5) .
C3 C4 1.389(6) .
C4 C5 1.389(5) .
C4 H4 0.9300 .
C5 C6 1.386(6) .
C5 H5 0.9300 .
C6 C7 1.385(6) .
C7 H7 0.9300 .
C8 C9 1.370(6) .
C8 H8 0.9300 .
C9 C10 1.391(5) .
C9 H9 0.9300 .
C10 C9 1.391(5) 10_556
C10 C16 1.478(8) .
C11 C12 1.383(6) .
C11 H11 0.9300 .
C12 C13 1.398(6) .
C12 H12 0.9300 .
C13 C14 1.377(6) .
C13 C18 1.500(5) 9_556
C14 C15 1.389(6) .
C14 H14 0.9300 .
C15 H15 0.9300 .
C16 C17 1.391(5) 10_556
C16 C17 1.391(5) .
C17 C18 1.401(6) .
C17 H17 0.9300 .
C18 C13 1.500(5) 8_556

loop_
_geom_torsion_atom_site_label_1
_geom_torsion_atom_site_label_2
_geom_torsion_atom_site_label_3
_geom_torsion_atom_site_label_4
_geom_torsion
_geom_torsion_site_symmetry_1
_geom_torsion_site_symmetry_4
O1 Co2 N1 C7 -11.5(4) 7_666 .
O1 Co2 N1 C7 168.5(4) . .
N1 Co2 N1 C7 -144(33) 7_666 .
N3 Co2 N1 C7 -103.6(4) . .
N3 Co2 N1 C7 76.4(4) 7_666 .
O1 Co2 N1 C3 -178.0(3) 7_666 .
O1 Co2 N1 C3 2.0(3) . .
N1 Co2 N1 C3 50(33) 7_666 .
N3 Co2 N1 C3 89.9(3) . .
N3 Co2 N1 C3 -90.1(3) 7_666 .
O5 Co1 N2 C8 -88.5(5) . 10_556
O3 Co1 N2 C8 -136.0(5) . 10_556
O3 Co1 N2 C8 -41.1(5) 10_556 10_556
O4 Co1 N2 C8 43.5(5) 10_556 10_556
O4 Co1 N2 C8 139.4(5) . 10_556
O5 Co1 N2 C8 88.5(5) . .
O3 Co1 N2 C8 41.1(5) . .
O3 Co1 N2 C8 136.0(5) 10_556 .
O4 Co1 N2 C8 -139.4(5) 10_556 .
O4 Co1 N2 C8 -43.5(5) . .
O1 Co2 N3 C15 -14.2(5) 7_666 .
O1 Co2 N3 C15 165.8(5) . .
N1 Co2 N3 C15 -93.2(5) 7_666 .
N1 Co2 N3 C15 86.8(5) . .
N3 Co2 N3 C15 98(100) 7_666 .
O1 Co2 N3 C11 157.3(4) 7_666 .
O1 Co2 N3 C11 -22.7(4) . .
N1 Co2 N3 C11 78.2(4) 7_666 .
N1 Co2 N3 C11 -101.8(4) . .
N3 Co2 N3 C11 -90(100) 7_666 .
O1 Co2 O1 C1 -13(11) 7_666 .
N1 Co2 O1 C1 -173.4(3) 7_666 .
N1 Co2 O1 C1 6.6(3) . .
N3 Co2 O1 C1 -89.6(3) . .
N3 Co2 O1 C1 90.4(3) 7_666 .
O5 Co1 O3 C2 -15.5(5) . .
O3 Co1 O3 C2 74.8(5) 10_556 .
O4 Co1 O3 C2 155.9(17) 10_556 .
O4 Co1 O3 C2 -109.4(5) . .
N2 Co1 O3 C2 162.9(5) . .
O5 Co1 O4 C2 14.0(4) . 3_565
O3 Co1 O4 C2 103.9(4) . 3_565
O3 Co1 O4 C2 -174.7(17) 10_556 3_565
O4 Co1 O4 C2 -80.4(4) 10_556 3_565
N2 Co1 O4 C2 -167.6(4) . 3_565
O3 Co1 O5 Co1 -132.58(10) . 3_565
O3 Co1 O5 Co1 132.58(10) 10_556 3_565
O4 Co1 O5 Co1 48.06(10) 10_556 3_565
O4 Co1 O5 Co1 -48.06(10) . 3_565
N2 Co1 O5 Co1 180.0 . 3_565
O3 Co1 O5 Co1 47.42(10) . 2_665
O3 Co1 O5 Co1 -47.42(10) 10_556 2_665
O4 Co1 O5 Co1 -131.94(10) 10_556 2_665
O4 Co1 O5 Co1 131.94(10) . 2_665
N2 Co1 O5 Co1 0.0 . 2_665
Co2 O1 C1 O2 166.4(5) . .
Co2 O1 C1 C3 -13.1(5) . .
Co1 O3 C2 O4 -18.1(9) . 2_665
Co1 O3 C2 C6 163.5(3) . .
C7 N1 C3 C4 2.3(7) . .
Co2 N1 C3 C4 169.8(4) . .
C7 N1 C3 C1 -176.5(4) . .
Co2 N1 C3 C1 -9.0(5) . .
O2 C1 C3 N1 -164.7(5) . .
O1 C1 C3 N1 14.9(7) . .
O2 C1 C3 C4 16.6(8) . .
O1 C1 C3 C4 -163.8(5) . .
N1 C3 C4 C5 -2.9(8) . .
C1 C3 C4 C5 175.8(5) . .
C3 C4 C5 C6 0.6(8) . .
C4 C5 C6 C7 2.3(8) . .
C4 C5 C6 C2 -176.5(5) . .
O3 C2 C6 C7 -7.6(7) . .
O4 C2 C6 C7 173.8(5) 2_665 .
O3 C2 C6 C5 171.2(5) . .
O4 C2 C6 C5 -7.4(7) 2_665 .
C3 N1 C7 C6 0.8(7) . .
Co2 N1 C7 C6 -164.9(4) . .
C5 C6 C7 N1 -3.1(8) . .
C2 C6 C7 N1 175.8(4) . .
C8 N2 C8 C9 1.3(10) 10_556 .
Co1 N2 C8 C9 -176.0(4) . .
N2 C8 C9 C10 -0.4(10) . .
C8 C9 C10 C9 -0.6(11) . 10_556
C8 C9 C10 C16 177.3(6) . .
C15 N3 C11 C12 1.0(10) . .
Co2 N3 C11 C12 -171.4(5) . .
N3 C11 C12 C13 -1.0(11) . .
C11 C12 C13 C14 0.0(10) . .
C11 C12 C13 C18 -179.7(6) . 9_556
C12 C13 C14 C15 0.8(10) . .
C18 C13 C14 C15 -179.5(6) 9_556 .
C11 N3 C15 C14 -0.1(10) . .
Co2 N3 C15 C14 171.3(5) . .
C13 C14 C15 N3 -0.8(10) . .
C9 C10 C16 C17 -178.3(6) . 10_556
C9 C10 C16 C17 -0.6(11) 10_556 10_556
C9 C10 C16 C17 0.6(11) . .
C9 C10 C16 C17 178.3(6) 10_556 .
C17 C16 C17 C18 2.7(11) 10_556 .
C10 C16 C17 C18 -176.2(6) . .
C18 N4 C18 C17 1.8(12) 10_556 .
C18 N4 C18 C13 -178.7(4) 10_556 8_556
C16 C17 C18 N4 -2.3(10) . .
C16 C17 C18 C13 178.3(6) . 8_556

loop_
_platon_squeeze_void_nr
_platon_squeeze_void_average_x
_platon_squeeze_void_average_y
_platon_squeeze_void_average_z
_platon_squeeze_void_volume
_platon_squeeze_void_count_electrons
1 0.000 0.000 -0.003 3019.4 881.8
2 0.333 0.667 0.750 395.6 101.9
3 0.667 0.333 0.250 395.7 94.7
